data_4124466
loop_
_publ_author_name
'Smith, J.D.'
'Corbett, J.D.'

_publ_section_title
;
 Four zirconium iodide cluster phases centered by boron, aluminum, or
 silicon
;
_journal_name_full 'Journal of the American Chemical Society'
_journal_page_first 1927
_journal_page_last 1934
_journal_volume 108
_journal_year 1986
_chemical_formula_sum 'Al Cs0.69 I14 Zr6'
_chemical_name_systematic 'Cs0.69 Zr6 Al I14'
_space_group_IT_number 64
_symmetry_space_group_name_Hall '-C 2ac 2'
_symmetry_space_group_name_H-M 'C m c a'
_cell_angle_alpha 90
_cell_angle_beta 90
_cell_angle_gamma 90
_cell_formula_units_Z 4
_cell_length_a 15.907
_cell_length_b 14.284
_cell_length_c 12.973
_cell_volume 2947.668
_citation_journal_id_ASTM JACSAT
_cod_data_source_file Smith_JACSAT_1986_1336.cif
_cod_data_source_block Al1Cs0.69I14Zr6
_cod_original_formula_sum 'Al1 Cs0.69 I14 Zr6'
_cod_database_code 4124466

loop_
_symmetry_equiv_pos_as_xyz
x,y,z
-x+1/2,-y,z+1/2
x,-y,-z
-x+1/2,y,-z+1/2
-x,-y,-z
x-1/2,y,-z-1/2
-x,y,z
x-1/2,-y,z-1/2
x+1/2,y+1/2,z
-x+1,-y+1/2,z+1/2
x+1/2,-y+1/2,-z
-x+1,y+1/2,-z+1/2
-x+1/2,-y+1/2,-z
x,y+1/2,-z-1/2
-x+1/2,y+1/2,z
x,-y+1/2,z-1/2

loop_
_atom_site_label
_atom_site_type_symbol
_atom_site_fract_x
_atom_site_fract_y
_atom_site_fract_z
_atom_site_occupancy
_atom_site_U_iso_or_equiv
I1 I-1 0.1251 0.08941 0.2494 1 0.0
I3 I-1 0.25 0.3469 0.25 1 0.0
Cs1 Cs+1 0 0 0 0.69 0.0
I4 I-1 0 0.1587 0.7624 1 0.0
I2 I-1 0.1256 0.256 0.0064 1 0.0
Zr1 Zr+1 0.3911 0.0662 0.8891 1 0.0
I5 I-1 0.2472 0 0 1 0.0
Al1 Al+3 0.5 0.5 0.5 1 0.0
Zr2 Zr+1 0 0.3623 0.8987 1 0.0
